data_4077101
loop_
_publ_author_name
'Carmona, Daniel'
'Lahoz, Fernando J.'
'Elipe, Sergio'
'Oro, Luis A.'
'Lamata, M. Pilar'
'Viguri, Fernando'
'S\'anchez, Fernando'
'Mart\'inez, Sonia'
'Cativiela, Carlos'
'L\'opez-Ram de V\'iu, M. Pilar'

_publ_section_title
;
 Synthesis, Characterization, Properties, and Asymmetric Catalytic
 Diels&#x2212;Alder Reactions of Chiral-at-Metal
 Phosphinooxazoline-Rhodium(III) and &#x2212;Iridium(III)
 Complexes&#x00A7;
;
_journal_issue 23
_journal_name_full Organometallics
_journal_page_first 5100
_journal_paper_doi 10.1021/om020582o
_journal_volume 21
_journal_year 2002
_chemical_absolute_configuration rmad
_chemical_formula_moiety 'C32 H35 I N O P Rh 1+, F6 Sb 1-'
_chemical_formula_sum 'C32 H35 F6 I N O P Rh Sb'
_chemical_formula_weight 946.14
_chemical_name_systematic
; 
 ? 
;
_space_group_IT_number 4
_symmetry_cell_setting monoclinic
_symmetry_space_group_name_Hall 'P 2yb'
_symmetry_space_group_name_H-M 'P 1 21 1'
_atom_sites_solution_hydrogens geom
_atom_sites_solution_primary direct
_atom_sites_solution_secondary difmap
_audit_creation_method SHELXL-97
_cell_angle_alpha 90.00
_cell_angle_beta 100.600(16)
_cell_angle_gamma 90.00
_cell_formula_units_Z 2
_cell_length_a 10.9800(11)
_cell_length_b 14.3400(17)
_cell_length_c 11.0300(15)
_cell_measurement_reflns_used 62
_cell_measurement_temperature 200(2)
_cell_measurement_theta_max 17.4
_cell_measurement_theta_min 12.5
_cell_volume 1707.1(4)
_computing_cell_refinement 'DIF4 (Stoe)'
_computing_data_collection 'DIF4 (Stoe)'
_computing_data_reduction 'REDU4 (Stoe)'
_computing_molecular_graphics 'XP program, SHELXTL v6.10,Bruker2000'
_computing_publication_material 'XCIF program, SHELXTL v6.10, Bruker'
_computing_structure_refinement 'SHELXL-97 (Sheldrick, 1997)'
_computing_structure_solution 'SHELXS-97 (Sheldrick, 1990)'
_diffrn_ambient_temperature 200(2)
_diffrn_measured_fraction_theta_full 0.999
_diffrn_measured_fraction_theta_max 0.999
_diffrn_measurement_device_type 'Siemens-Stoe AED-2 diffractometer'
_diffrn_measurement_method '\w/2\q scans'
_diffrn_radiation_monochromator graphite
_diffrn_radiation_source 'fine-focus sealed tube'
_diffrn_radiation_type MoK\a
_diffrn_radiation_wavelength 0.71073
_diffrn_reflns_av_R_equivalents 0.0221
_diffrn_reflns_av_sigmaI/netI 0.0366
_diffrn_reflns_limit_h_max 13
_diffrn_reflns_limit_h_min -13
_diffrn_reflns_limit_k_max 17
_diffrn_reflns_limit_k_min -17
_diffrn_reflns_limit_l_max 2
_diffrn_reflns_limit_l_min -13
_diffrn_reflns_number 7870
_diffrn_reflns_theta_full 26.02
_diffrn_reflns_theta_max 26.02
_diffrn_reflns_theta_min 1.88
_diffrn_standards_decay_% 0
_diffrn_standards_interval_time 55
_diffrn_standards_number 3
_exptl_absorpt_coefficient_mu 2.285
_exptl_absorpt_correction_T_max 0.711
_exptl_absorpt_correction_T_min 0.591
_exptl_absorpt_correction_type psi-scan
_exptl_absorpt_process_details
; 
 Azimuthal psi-scans of 12 reflections at 10\% intervals.
 Data corrected with the program EMPIR (Stoe)
;
_exptl_crystal_colour red
_exptl_crystal_density_diffrn 1.841
_exptl_crystal_density_method 'not measured'
_exptl_crystal_description 'irregular block'
_exptl_crystal_F_000 920
_exptl_crystal_size_max 0.24
_exptl_crystal_size_mid 0.18
_exptl_crystal_size_min 0.16
_refine_diff_density_max 0.481
_refine_diff_density_min -0.459
_refine_diff_density_rms 0.079
_refine_ls_abs_structure_details 'Flack H D (1983), Acta Cryst. A39, 876-881'
_refine_ls_abs_structure_Flack -0.02(2)
_refine_ls_extinction_method none
_refine_ls_goodness_of_fit_ref 1.092
_refine_ls_hydrogen_treatment mixed
_refine_ls_matrix_type full
_refine_ls_number_parameters 412
_refine_ls_number_reflns 6711
_refine_ls_number_restraints 37
_refine_ls_restrained_S_all 1.112
_refine_ls_R_factor_all 0.0483
_refine_ls_R_factor_gt 0.0378
_refine_ls_shift/su_max 0.005
_refine_ls_shift/su_mean 0.000
_refine_ls_structure_factor_coef Fsqd
_refine_ls_weighting_details 'calc w=1/[\s^2^(Fo^2^)+(0.0343P)^2^+1.6089P] where P=(Fo^2^+2Fc^2^)/3'
_refine_ls_weighting_scheme calc
_refine_ls_wR_factor_gt 0.0785
_refine_ls_wR_factor_ref 0.0858
_reflns_number_gt 5950
_reflns_number_total 6711
_reflns_threshold_expression >2sigma(I)
_cod_data_source_file om020582o.cif
_cod_data_source_block compound4a
_cod_original_sg_symbol_H-M P1211
_cod_database_code 4077101

loop_
_symmetry_equiv_pos_as_xyz
'x, y, z'
'-x, y+1/2, -z'

loop_
_atom_site_label
_atom_site_type_symbol
_atom_site_fract_x
_atom_site_fract_y
_atom_site_fract_z
_atom_site_U_iso_or_equiv
_atom_site_adp_type
_atom_site_occupancy
_atom_site_symmetry_multiplicity
_atom_site_calc_flag
_atom_site_refinement_flags
_atom_site_disorder_assembly
_atom_site_disorder_group
Sb1 Sb 0.0503(10) -0.1448(8) -0.2258(11) 0.0662(13) Uani 0.504(17) 1 d PD A 1
F1 F 0.0724(11) -0.1196(12) -0.3890(11) 0.105(5) Uiso 0.504(17) 1 d PD A 1
F2 F -0.1202(9) -0.1596(9) -0.3002(12) 0.079(4) Uiso 0.504(17) 1 d PD A 1
F3 F 0.0812(11) -0.2700(7) -0.2483(12) 0.092(4) Uiso 0.504(17) 1 d PD A 1
F4 F 0.2209(10) -0.1215(9) -0.1790(10) 0.077(4) Uiso 0.504(17) 1 d PD A 1
F5 F 0.0252(13) -0.0195(8) -0.1957(15) 0.111(5) Uiso 0.504(17) 1 d PD A 1
F6 F 0.0295(15) -0.1710(13) -0.0657(13) 0.141(7) Uiso 0.504(17) 1 d PD A 1
Sb1B Sb 0.0441(10) -0.1562(8) -0.2164(11) 0.0690(16) Uani 0.496(17) 1 d PD A 2
F1B F 0.0620(10) -0.1754(10) -0.3809(9) 0.090(4) Uiso 0.496(17) 1 d PD A 2
F2B F 0.0441(13) -0.2847(8) -0.1925(15) 0.109(5) Uiso 0.496(17) 1 d PD A 2
F3B F 0.2123(10) -0.1544(10) -0.1616(11) 0.087(4) Uiso 0.496(17) 1 d PD A 2
F4B F 0.0324(12) -0.0260(8) -0.2543(14) 0.100(5) Uiso 0.496(17) 1 d PD A 2
F5B F -0.1253(10) -0.1641(9) -0.2557(12) 0.085(4) Uiso 0.496(17) 1 d PD A 2
F6B F 0.0234(13) -0.1327(12) -0.0571(12) 0.115(6) Uiso 0.496(17) 1 d PD A 2
Rh1 Rh -0.31111(4) -0.25411(4) -0.74773(4) 0.03545(11) Uani 1 1 d . . .
I1 I -0.38342(5) -0.16385(4) -0.96230(4) 0.05801(14) Uani 1 1 d . . .
P1 P -0.50611(13) -0.24364(12) -0.70645(14) 0.0348(3) Uani 1 1 d . . .
C1 C -0.5714(6) -0.1269(5) -0.7385(6) 0.0404(15) Uani 1 1 d . . .
C2 C -0.4973(6) -0.0499(4) -0.6982(6) 0.0413(15) Uani 1 1 d . . .
C3 C -0.5511(7) 0.0388(5) -0.7048(7) 0.0526(18) Uani 1 1 d . . .
H3 H -0.5042 0.0946 -0.6725 0.065(6) Uiso 1 1 d R . .
C4 C -0.6762(9) 0.0496(6) -0.7545(8) 0.0577(19) Uani 1 1 d . . .
H4 H -0.7074 0.1145 -0.7231 0.065(6) Uiso 1 1 d R . .
C5 C -0.7474(7) -0.0249(5) -0.7954(7) 0.056(2) Uani 1 1 d . . .
H5 H -0.8337 -0.0243 -0.8322 0.065(6) Uiso 1 1 d R . .
C6 C -0.6963(7) -0.1137(5) -0.7851(7) 0.0495(17) Uani 1 1 d . . .
H6 H -0.7508 -0.1601 -0.8232 0.065(6) Uiso 1 1 d R . .
C7 C -0.5209(5) -0.2473(5) -0.5432(5) 0.0375(12) Uani 1 1 d . . .
C8 C -0.6369(6) -0.2503(5) -0.5107(6) 0.0448(14) Uani 1 1 d . . .
H8 H -0.7090 -0.2846 -0.5840 0.065(6) Uiso 1 1 d R . .
C9 C -0.6504(7) -0.2362(5) -0.3892(7) 0.0549(18) Uani 1 1 d . . .
H9 H -0.7372 -0.2655 -0.3592 0.065(6) Uiso 1 1 d R . .
C10 C -0.5466(8) -0.2208(5) -0.3017(7) 0.0541(18) Uani 1 1 d . . .
H10 H -0.5583 -0.2076 -0.2069 0.065(6) Uiso 1 1 d R . .
C11 C -0.4295(7) -0.2151(5) -0.3309(7) 0.0511(17) Uani 1 1 d . . .
H11 H -0.3589 -0.2001 -0.2573 0.065(6) Uiso 1 1 d R . .
C12 C -0.4183(6) -0.2296(4) -0.4536(6) 0.0441(16) Uani 1 1 d . . .
H12 H -0.3391 -0.2443 -0.4680 0.065(6) Uiso 1 1 d R . .
C13 C -0.6204(6) -0.3242(5) -0.7887(6) 0.0434(15) Uani 1 1 d . . .
C14 C -0.6610(7) -0.3098(6) -0.9130(7) 0.0549(19) Uani 1 1 d . . .
H14 H -0.6492 -0.2522 -0.9593 0.065(6) Uiso 1 1 d R . .
C15 C -0.7431(8) -0.3740(6) -0.9793(8) 0.067(2) Uani 1 1 d . . .
H15 H -0.7603 -0.3764 -1.0567 0.065(6) Uiso 1 1 d R . .
C16 C -0.7793(8) -0.4513(6) -0.9226(9) 0.071(3) Uani 1 1 d . . .
H16 H -0.8496 -0.4908 -0.9616 0.065(6) Uiso 1 1 d R . .
C17 C -0.7372(8) -0.4644(6) -0.8002(9) 0.063(2) Uani 1 1 d . . .
H17 H -0.7745 -0.5154 -0.7542 0.065(6) Uiso 1 1 d R . .
C18 C -0.6590(6) -0.4009(5) -0.7315(7) 0.0462(17) Uani 1 1 d . . .
H18 H -0.6391 -0.4158 -0.6372 0.065(6) Uiso 1 1 d R . .
C19 C -0.1157(6) -0.3156(5) -0.7225(8) 0.0531(18) Uani 1 1 d . . .
C20 C -0.1826(7) -0.3435(5) -0.8407(7) 0.0557(19) Uani 1 1 d . . .
C21 C -0.2909(7) -0.3921(5) -0.8204(8) 0.0540(18) Uani 1 1 d . . .
C22 C -0.2848(7) -0.4008(5) -0.6900(8) 0.0490(18) Uani 1 1 d . . .
C23 C -0.1806(7) -0.3497(5) -0.6293(7) 0.0539(18) Uani 1 1 d . . .
C24 C 0.0123(7) -0.2741(7) -0.6994(11) 0.087(3) Uani 1 1 d . . .
H24A H 0.0735 -0.3233 -0.6734 0.103(8) Uiso 1 1 calc R . .
H24B H 0.0183 -0.2268 -0.6344 0.103(8) Uiso 1 1 calc R . .
H24C H 0.0285 -0.2451 -0.7754 0.103(8) Uiso 1 1 calc R . .
C25 C -0.1419(9) -0.3312(8) -0.9595(8) 0.079(3) Uani 1 1 d . . .
H25A H -0.0903 -0.2751 -0.9562 0.103(8) Uiso 1 1 calc R . .
H25B H -0.2145 -0.3245 -1.0254 0.103(8) Uiso 1 1 calc R . .
H25C H -0.0937 -0.3857 -0.9761 0.103(8) Uiso 1 1 calc R . .
C26 C -0.3814(8) -0.4407(6) -0.9194(8) 0.071(2) Uani 1 1 d . . .
H26A H -0.3407 -0.4940 -0.9506 0.103(8) Uiso 1 1 calc R . .
H26B H -0.4100 -0.3971 -0.9870 0.103(8) Uiso 1 1 calc R . .
H26C H -0.4524 -0.4626 -0.8849 0.103(8) Uiso 1 1 calc R . .
C27 C -0.3599(8) -0.4644(6) -0.6266(9) 0.069(2) Uani 1 1 d . . .
H27A H -0.3148 -0.5230 -0.6061 0.103(8) Uiso 1 1 calc R . .
H27B H -0.4391 -0.4773 -0.6811 0.103(8) Uiso 1 1 calc R . .
H27C H -0.3753 -0.4348 -0.5507 0.103(8) Uiso 1 1 calc R . .
C28 C -0.1316(9) -0.3483(7) -0.4938(8) 0.079(3) Uani 1 1 d . . .
H28A H -0.2004 -0.3553 -0.4491 0.103(8) Uiso 1 1 calc R . .
H28B H -0.0893 -0.2890 -0.4711 0.103(8) Uiso 1 1 calc R . .
H28C H -0.0730 -0.3999 -0.4722 0.103(8) Uiso 1 1 calc R . .
N1 N -0.2864(5) -0.1199(4) -0.6639(5) 0.0414(13) Uani 1 1 d . . .
O1 O -0.3162(5) 0.0194(4) -0.5854(5) 0.0639(14) Uani 1 1 d . . .
C29 C -0.3638(6) -0.0555(5) -0.6506(6) 0.0414(15) Uani 1 1 d . . .
C30 C -0.1873(8) -0.0009(6) -0.5385(9) 0.077(3) Uani 1 1 d . . .
H30A H -0.1241 0.0355 -0.5043 0.060(14) Uiso 1 1 d R . .
H30B H -0.1863 -0.0150 -0.4567 0.060(14) Uiso 1 1 d R . .
C31 C -0.1591(6) -0.0812(5) -0.6181(7) 0.0545(19) Uani 1 1 d . . .
H31 H -0.1173 -0.1309 -0.5677 0.060(14) Uiso 1 1 d R . .
C32 C -0.1012(8) -0.0497(7) -0.7240(9) 0.076(3) Uani 1 1 d . . .
H32A H -0.0171 -0.0270 -0.6928 0.103(8) Uiso 1 1 calc R . .
H32B H -0.1509 0.0007 -0.7683 0.103(8) Uiso 1 1 calc R . .
H32C H -0.0977 -0.1021 -0.7803 0.103(8) Uiso 1 1 calc R . .

loop_
_atom_site_aniso_label
_atom_site_aniso_U_11
_atom_site_aniso_U_22
_atom_site_aniso_U_33
_atom_site_aniso_U_23
_atom_site_aniso_U_13
_atom_site_aniso_U_12
Sb1 0.0492(16) 0.0632(18) 0.088(3) -0.0065(14) 0.0166(15) 0.0021(11)
Sb1B 0.051(2) 0.076(3) 0.081(2) -0.011(2) 0.0139(15) 0.009(2)
Rh1 0.0353(2) 0.0349(2) 0.0367(2) -0.0041(2) 0.00835(18) -0.0026(2)
I1 0.0677(3) 0.0675(3) 0.0388(2) 0.0076(2) 0.0098(2) -0.0062(3)
P1 0.0338(7) 0.0331(8) 0.0367(8) 0.0004(7) 0.0040(6) -0.0029(7)
C1 0.043(4) 0.046(4) 0.031(3) 0.005(3) 0.006(3) 0.000(3)
C2 0.054(4) 0.028(3) 0.043(4) 0.002(3) 0.013(3) 0.003(3)
C3 0.064(5) 0.041(4) 0.050(4) -0.001(3) 0.004(4) -0.001(3)
C4 0.075(5) 0.050(4) 0.049(4) 0.006(3) 0.012(4) 0.022(4)
C5 0.050(4) 0.057(5) 0.061(5) 0.014(4) 0.009(4) 0.019(4)
C6 0.051(4) 0.049(4) 0.049(4) 0.006(3) 0.010(3) 0.004(3)
C7 0.043(3) 0.032(3) 0.039(3) 0.006(3) 0.010(2) 0.003(3)
C8 0.043(3) 0.045(3) 0.048(3) 0.003(4) 0.012(3) 0.008(4)
C9 0.058(4) 0.054(5) 0.058(4) -0.001(3) 0.025(4) 0.005(3)
C10 0.076(5) 0.046(4) 0.043(4) -0.005(3) 0.022(4) -0.001(3)
C11 0.064(5) 0.043(4) 0.046(4) -0.004(3) 0.007(3) -0.007(3)
C12 0.050(4) 0.039(4) 0.045(4) 0.003(3) 0.011(3) 0.007(3)
C13 0.039(4) 0.046(4) 0.045(4) -0.007(3) 0.009(3) -0.007(3)
C14 0.052(4) 0.062(5) 0.048(4) -0.006(4) 0.000(3) -0.009(4)
C15 0.068(5) 0.074(6) 0.051(5) -0.016(4) -0.008(4) -0.011(4)
C16 0.051(5) 0.074(6) 0.087(7) -0.034(5) 0.007(4) -0.018(4)
C17 0.060(5) 0.046(4) 0.084(6) -0.010(4) 0.016(5) -0.016(4)
C18 0.043(4) 0.038(3) 0.060(5) -0.005(3) 0.016(3) -0.009(3)
C19 0.038(4) 0.054(4) 0.069(5) -0.013(4) 0.011(4) 0.005(3)
C20 0.048(4) 0.054(4) 0.069(5) -0.011(4) 0.023(4) 0.007(3)
C21 0.048(4) 0.051(4) 0.066(5) -0.016(4) 0.018(4) -0.001(3)
C22 0.042(4) 0.034(3) 0.074(5) 0.001(3) 0.020(4) 0.012(3)
C23 0.045(4) 0.053(4) 0.062(5) -0.005(4) 0.005(4) 0.015(3)
C24 0.033(4) 0.093(8) 0.137(9) -0.031(6) 0.017(5) -0.007(4)
C25 0.074(6) 0.107(8) 0.065(5) -0.020(5) 0.032(5) 0.000(5)
C26 0.069(5) 0.061(5) 0.083(6) -0.040(5) 0.012(5) -0.007(4)
C27 0.072(6) 0.048(4) 0.093(6) 0.025(4) 0.026(5) 0.007(4)
C28 0.077(6) 0.088(7) 0.066(5) 0.006(5) -0.009(5) 0.033(5)
N1 0.043(3) 0.039(3) 0.043(3) -0.001(2) 0.010(3) -0.008(2)
O1 0.059(3) 0.046(3) 0.081(4) -0.024(3) -0.001(3) -0.004(2)
C29 0.043(4) 0.036(3) 0.045(4) -0.003(3) 0.008(3) -0.004(3)
C30 0.063(5) 0.080(6) 0.080(6) -0.037(5) -0.005(5) -0.012(5)
C31 0.040(4) 0.054(5) 0.065(5) -0.005(4) -0.001(4) -0.008(3)
C32 0.056(5) 0.078(6) 0.101(7) -0.003(5) 0.036(5) -0.029(5)

loop_
_atom_type_symbol
_atom_type_description
_atom_type_scat_dispersion_real
_atom_type_scat_dispersion_imag
_atom_type_scat_source
C C 0.0033 0.0016 'International Tables Vol C Tables 4.2.6.8 and 6.1.1.4'
H H 0.0000 0.0000 'International Tables Vol C Tables 4.2.6.8 and 6.1.1.4'
N N 0.0061 0.0033 'International Tables Vol C Tables 4.2.6.8 and 6.1.1.4'
O O 0.0106 0.0060 'International Tables Vol C Tables 4.2.6.8 and 6.1.1.4'
F F 0.0171 0.0103 'International Tables Vol C Tables 4.2.6.8 and 6.1.1.4'
P P 0.1023 0.0942 'International Tables Vol C Tables 4.2.6.8 and 6.1.1.4'
Rh Rh -1.1178 0.9187 'International Tables Vol C Tables 4.2.6.8 and 6.1.1.4'
Sb Sb -0.5866 1.5461 'International Tables Vol C Tables 4.2.6.8 and 6.1.1.4'
I I -0.4742 1.8119 'International Tables Vol C Tables 4.2.6.8 and 6.1.1.4'

loop_
_geom_angle_atom_site_label_1
_geom_angle_atom_site_label_2
_geom_angle_atom_site_label_3
_geom_angle
F3 Sb1 F5 177.1(8)
F3 Sb1 F6 89.4(7)
F5 Sb1 F6 88.7(7)
F3 Sb1 F4 90.7(6)
F5 Sb1 F4 87.3(6)
F6 Sb1 F4 93.8(7)
F3 Sb1 F1 90.0(7)
F5 Sb1 F1 92.0(7)
F6 Sb1 F1 179.3(9)
F4 Sb1 F1 86.1(6)
F3 Sb1 F2 91.4(6)
F5 Sb1 F2 91.0(7)
F6 Sb1 F2 95.9(7)
F4 Sb1 F2 170.1(8)
F1 Sb1 F2 84.3(6)
F5B Sb1B F3B 173.9(9)
F5B Sb1B F6B 86.5(7)
F3B Sb1B F6B 88.7(7)
F5B Sb1B F2B 86.9(6)
F3B Sb1B F2B 89.6(7)
F6B Sb1B F2B 92.4(7)
F5B Sb1B F1B 92.5(7)
F3B Sb1B F1B 92.4(6)
F6B Sb1B F1B 177.6(9)
F2B Sb1B F1B 89.7(7)
F5B Sb1B F4B 89.1(6)
F3B Sb1B F4B 94.6(7)
F6B Sb1B F4B 90.9(7)
F2B Sb1B F4B 174.7(8)
F1B Sb1B F4B 86.9(7)
N1 Rh1 C21 166.9(2)
N1 Rh1 C22 137.6(3)
C21 Rh1 C22 38.3(3)
N1 Rh1 C23 106.5(3)
C21 Rh1 C23 63.6(3)
C22 Rh1 C23 37.4(3)
N1 Rh1 P1 84.44(16)
C21 Rh1 P1 107.4(2)
C22 Rh1 P1 94.80(19)
C23 Rh1 P1 116.8(2)
N1 Rh1 C20 131.4(3)
C21 Rh1 C20 37.4(3)
C22 Rh1 C20 62.2(3)
C23 Rh1 C20 62.2(3)
P1 Rh1 C20 144.0(2)
N1 Rh1 C19 104.7(2)
C21 Rh1 C19 62.3(3)
C22 Rh1 C19 61.7(3)
C23 Rh1 C19 37.2(3)
P1 Rh1 C19 153.8(2)
C20 Rh1 C19 36.5(3)
N1 Rh1 I1 86.59(15)
C21 Rh1 I1 98.5(2)
C22 Rh1 I1 135.8(2)
C23 Rh1 I1 150.3(2)
P1 Rh1 I1 90.46(5)
C20 Rh1 I1 89.0(2)
C19 Rh1 I1 114.3(2)
C13 P1 C1 105.9(3)
C13 P1 C7 107.0(3)
C1 P1 C7 96.5(3)
C13 P1 Rh1 116.5(2)
C1 P1 Rh1 111.8(2)
C7 P1 Rh1 116.77(19)
C6 C1 C2 119.3(6)
C6 C1 P1 121.5(5)
C2 C1 P1 118.5(5)
C1 C2 C3 119.2(7)
C1 C2 C29 123.9(6)
C3 C2 C29 116.9(6)
C4 C3 C2 119.9(7)
C4 C3 H3 117.7
C2 C3 H3 122.3
C5 C4 C3 120.8(7)
C5 C4 H4 126.5
C3 C4 H4 108.7
C4 C5 C6 119.9(7)
C4 C5 H5 126.9
C6 C5 H5 113.3
C1 C6 C5 120.9(7)
C1 C6 H6 125.1
C5 C6 H6 113.4
C12 C7 C8 119.3(6)
C12 C7 P1 119.3(5)
C8 C7 P1 120.4(4)
C7 C8 C9 120.8(6)
C7 C8 H8 112.5
C9 C8 H8 124.5
C10 C9 C8 118.7(7)
C10 C9 H9 119.0
C8 C9 H9 117.9
C9 C10 C11 122.2(7)
C9 C10 H10 118.2
C11 C10 H10 119.4
C10 C11 C12 117.9(7)
C10 C11 H11 114.9
C12 C11 H11 127.1
C7 C12 C11 121.0(6)
C7 C12 H12 120.0
C11 C12 H12 116.6
C18 C13 C14 120.5(7)
C18 C13 P1 121.5(6)
C14 C13 P1 117.9(5)
C13 C14 C15 118.8(7)
C13 C14 H14 126.0
C15 C14 H14 114.3
C16 C15 C14 120.6(8)
C16 C15 H15 113.6
C14 C15 H15 124.2
C17 C16 C15 119.5(7)
C17 C16 H16 116.7
C15 C16 H16 122.3
C16 C17 C18 121.2(8)
C16 C17 H17 120.0
C18 C17 H17 117.9
C13 C18 C17 119.4(8)
C13 C18 H18 126.6
C17 C18 H18 114.0
C20 C19 C23 108.4(6)
C20 C19 C24 124.9(8)
C23 C19 C24 125.7(8)
C20 C19 Rh1 71.6(4)
C23 C19 Rh1 69.0(4)
C24 C19 Rh1 134.0(6)
C21 C20 C19 107.3(7)
C21 C20 C25 126.5(8)
C19 C20 C25 126.0(7)
C21 C20 Rh1 66.7(4)
C19 C20 Rh1 71.9(4)
C25 C20 Rh1 130.3(6)
C20 C21 C22 108.2(7)
C20 C21 C26 124.7(7)
C22 C21 C26 126.2(7)
C20 C21 Rh1 75.9(4)
C22 C21 Rh1 72.3(4)
C26 C21 Rh1 126.4(6)
C23 C22 C21 108.3(7)
C23 C22 C27 124.3(8)
C21 C22 C27 126.7(8)
C23 C22 Rh1 72.2(4)
C21 C22 Rh1 69.3(4)
C27 C22 Rh1 131.8(5)
C22 C23 C19 107.5(7)
C22 C23 C28 126.2(8)
C19 C23 C28 125.2(8)
C22 C23 Rh1 70.4(4)
C19 C23 Rh1 73.8(4)
C28 C23 Rh1 130.9(6)
C19 C24 H24A 109.5
C19 C24 H24B 109.5
H24A C24 H24B 109.5
C19 C24 H24C 109.5
H24A C24 H24C 109.5
H24B C24 H24C 109.5
C20 C25 H25A 109.5
C20 C25 H25B 109.5
H25A C25 H25B 109.5
C20 C25 H25C 109.5
H25A C25 H25C 109.5
H25B C25 H25C 109.5
C21 C26 H26A 109.5
C21 C26 H26B 109.5
H26A C26 H26B 109.5
C21 C26 H26C 109.5
H26A C26 H26C 109.5
H26B C26 H26C 109.5
C22 C27 H27A 109.5
C22 C27 H27B 109.5
H27A C27 H27B 109.5
C22 C27 H27C 109.5
H27A C27 H27C 109.5
H27B C27 H27C 109.5
C23 C28 H28A 109.5
C23 C28 H28B 109.5
H28A C28 H28B 109.5
C23 C28 H28C 109.5
H28A C28 H28C 109.5
H28B C28 H28C 109.5
C29 N1 C31 106.9(5)
C29 N1 Rh1 131.8(5)
C31 N1 Rh1 121.1(4)
C29 O1 C30 106.8(6)
N1 C29 O1 115.9(6)
N1 C29 C2 129.7(6)
O1 C29 C2 114.4(6)
O1 C30 C31 103.7(6)
O1 C30 H30A 131.8
C31 C30 H30A 117.5
O1 C30 H30B 103.2
C31 C30 H30B 115.7
H30A C30 H30B 81.2
C32 C31 N1 110.6(6)
C32 C31 C30 112.6(7)
N1 C31 C30 101.5(6)
C32 C31 H31 116.5
N1 C31 H31 103.6
C30 C31 H31 110.7
C31 C32 H32A 109.5
C31 C32 H32B 109.5
H32A C32 H32B 109.5
C31 C32 H32C 109.5
H32A C32 H32C 109.5
H32B C32 H32C 109.5

loop_
_geom_bond_atom_site_label_1
_geom_bond_atom_site_label_2
_geom_bond_distance
Sb1 F3 1.852(13)
Sb1 F5 1.858(14)
Sb1 F6 1.861(14)
Sb1 F4 1.879(13)
Sb1 F1 1.895(14)
Sb1 F2 1.913(13)
Sb1B F5B 1.835(13)
Sb1B F3B 1.835(13)
Sb1B F6B 1.844(14)
Sb1B F2B 1.862(14)
Sb1B F1B 1.881(13)
Sb1B F4B 1.913(14)
Rh1 N1 2.131(5)
Rh1 C21 2.162(7)
Rh1 C22 2.202(7)
Rh1 C23 2.225(7)
Rh1 P1 2.2744(16)
Rh1 C20 2.284(7)
Rh1 C19 2.289(7)
Rh1 I1 2.6863(7)
P1 C13 1.821(7)
P1 C1 1.830(7)
P1 C7 1.838(6)
C1 C6 1.385(9)
C1 C2 1.394(9)
C2 C3 1.399(10)
C2 C29 1.466(9)
C3 C4 1.391(11)
C3 H3 0.9828
C4 C5 1.351(12)
C4 H4 1.0701
C5 C6 1.389(10)
C5 H5 0.9597
C6 H6 0.9409
C7 C12 1.379(9)
C7 C8 1.386(8)
C8 C9 1.390(9)
C8 H8 1.1344
C9 C10 1.370(11)
C9 H9 1.1439
C10 C11 1.384(11)
C10 H10 1.0927
C11 C12 1.397(9)
C11 H11 1.0370
C12 H12 0.9359
C13 C18 1.372(10)
C13 C14 1.377(10)
C14 C15 1.397(10)
C14 H14 0.9916
C15 C16 1.368(12)
C15 H15 0.8399
C16 C17 1.357(12)
C16 H16 0.9896
C17 C18 1.379(10)
C17 H17 1.0180
C18 H18 1.0451
C19 C20 1.431(11)
C19 C23 1.441(11)
C19 C24 1.504(10)
C20 C21 1.431(10)
C20 C25 1.471(11)
C21 C22 1.433(11)
C21 C26 1.505(10)
C22 C23 1.419(11)
C22 C27 1.488(11)
C23 C28 1.493(11)
C24 H24A 0.9800
C24 H24B 0.9800
C24 H24C 0.9800
C25 H25A 0.9800
C25 H25B 0.9800
C25 H25C 0.9800
C26 H26A 0.9800
C26 H26B 0.9800
C26 H26C 0.9800
C27 H27A 0.9800
C27 H27B 0.9800
C27 H27C 0.9800
C28 H28A 0.9800
C28 H28B 0.9800
C28 H28C 0.9800
N1 C29 1.282(9)
N1 C31 1.502(8)
O1 C29 1.343(8)
O1 C30 1.444(10)
C30 C31 1.514(11)
C30 H30A 0.8948
C30 H30B 0.9229
C31 C32 1.499(11)
C31 H31 0.9664
C32 H32A 0.9800
C32 H32B 0.9800
C32 H32C 0.9800

loop_
_geom_torsion_atom_site_label_1
_geom_torsion_atom_site_label_2
_geom_torsion_atom_site_label_3
_geom_torsion_atom_site_label_4
_geom_torsion
N1 Rh1 P1 C13 163.5(3)
C21 Rh1 P1 C13 -22.1(3)
C22 Rh1 P1 C13 -59.1(3)
C23 Rh1 P1 C13 -90.8(3)
C20 Rh1 P1 C13 -11.9(5)
C19 Rh1 P1 C13 -84.3(5)
I1 Rh1 P1 C13 77.0(3)
N1 Rh1 P1 C1 41.5(3)
C21 Rh1 P1 C1 -144.1(3)
C22 Rh1 P1 C1 178.9(3)
C23 Rh1 P1 C1 147.2(3)
C20 Rh1 P1 C1 -133.9(4)
C19 Rh1 P1 C1 153.7(5)
I1 Rh1 P1 C1 -45.1(2)
N1 Rh1 P1 C7 -68.3(3)
C21 Rh1 P1 C7 106.1(3)
C22 Rh1 P1 C7 69.1(3)
C23 Rh1 P1 C7 37.4(3)
C20 Rh1 P1 C7 116.3(4)
C19 Rh1 P1 C7 43.9(5)
I1 Rh1 P1 C7 -154.8(3)
C13 P1 C1 C6 16.5(6)
C7 P1 C1 C6 -93.3(6)
Rh1 P1 C1 C6 144.5(5)
C13 P1 C1 C2 -172.9(5)
C7 P1 C1 C2 77.3(5)
Rh1 P1 C1 C2 -44.9(5)
C6 C1 C2 C3 0.6(10)
P1 C1 C2 C3 -170.2(5)
C6 C1 C2 C29 -178.2(6)
P1 C1 C2 C29 10.9(9)
C1 C2 C3 C4 -1.9(11)
C29 C2 C3 C4 177.0(7)
C2 C3 C4 C5 0.8(12)
C3 C4 C5 C6 1.6(13)
C2 C1 C6 C5 1.9(10)
P1 C1 C6 C5 172.4(6)
C4 C5 C6 C1 -3.0(12)
C13 P1 C7 C12 150.8(5)
C1 P1 C7 C12 -100.3(6)
Rh1 P1 C7 C12 18.2(6)
C13 P1 C7 C8 -41.2(7)
C1 P1 C7 C8 67.7(6)
Rh1 P1 C7 C8 -173.8(5)
C12 C7 C8 C9 -0.4(11)
P1 C7 C8 C9 -168.4(6)
C7 C8 C9 C10 -1.0(11)
C8 C9 C10 C11 2.6(11)
C9 C10 C11 C12 -2.6(11)
C8 C7 C12 C11 0.3(10)
P1 C7 C12 C11 168.4(5)
C10 C11 C12 C7 1.2(10)
C1 P1 C13 C18 -130.7(6)
C7 P1 C13 C18 -28.6(7)
Rh1 P1 C13 C18 104.2(6)
C1 P1 C13 C14 53.8(6)
C7 P1 C13 C14 156.0(6)
Rh1 P1 C13 C14 -71.2(6)
C18 C13 C14 C15 0.7(11)
P1 C13 C14 C15 176.3(6)
C13 C14 C15 C16 -2.1(13)
C14 C15 C16 C17 1.5(14)
C15 C16 C17 C18 0.4(13)
C14 C13 C18 C17 1.2(11)
P1 C13 C18 C17 -174.2(6)
C16 C17 C18 C13 -1.8(12)
N1 Rh1 C19 C20 -142.8(4)
C21 Rh1 C19 C20 37.0(5)
C22 Rh1 C19 C20 80.7(5)
C23 Rh1 C19 C20 119.0(7)
P1 Rh1 C19 C20 109.4(6)
I1 Rh1 C19 C20 -49.9(5)
N1 Rh1 C19 C23 98.1(4)
C21 Rh1 C19 C23 -82.0(5)
C22 Rh1 C19 C23 -38.4(4)
P1 Rh1 C19 C23 -9.6(7)
C20 Rh1 C19 C23 -119.0(7)
I1 Rh1 C19 C23 -169.0(4)
N1 Rh1 C19 C24 -21.7(9)
C21 Rh1 C19 C24 158.2(10)
C22 Rh1 C19 C24 -158.2(10)
C23 Rh1 C19 C24 -119.8(11)
P1 Rh1 C19 C24 -129.4(8)
C20 Rh1 C19 C24 121.2(11)
I1 Rh1 C19 C24 71.2(9)
C23 C19 C20 C21 1.9(8)
C24 C19 C20 C21 171.2(8)
Rh1 C19 C20 C21 -57.5(5)
C23 C19 C20 C25 -173.5(8)
C24 C19 C20 C25 -4.1(13)
Rh1 C19 C20 C25 127.1(9)
C23 C19 C20 Rh1 59.4(5)
C24 C19 C20 Rh1 -131.3(8)
N1 Rh1 C20 C21 169.9(4)
C22 Rh1 C20 C21 39.6(5)
C23 Rh1 C20 C21 82.0(5)
P1 Rh1 C20 C21 -16.2(7)
C19 Rh1 C20 C21 118.7(7)
I1 Rh1 C20 C21 -105.5(5)
N1 Rh1 C20 C19 51.2(6)
C21 Rh1 C20 C19 -118.7(7)
C22 Rh1 C20 C19 -79.2(5)
C23 Rh1 C20 C19 -36.7(5)
P1 Rh1 C20 C19 -134.9(4)
I1 Rh1 C20 C19 135.7(4)
N1 Rh1 C20 C25 -71.1(9)
C21 Rh1 C20 C25 119.0(10)
C22 Rh1 C20 C25 158.5(9)
C23 Rh1 C20 C25 -159.0(9)
P1 Rh1 C20 C25 102.8(8)
C19 Rh1 C20 C25 -122.3(10)
I1 Rh1 C20 C25 13.4(8)
C19 C20 C21 C22 -4.9(8)
C25 C20 C21 C22 170.5(8)
Rh1 C20 C21 C22 -65.7(5)
C19 C20 C21 C26 -174.4(7)
C25 C20 C21 C26 1.0(13)
Rh1 C20 C21 C26 124.8(8)
C19 C20 C21 Rh1 60.8(5)
C25 C20 C21 Rh1 -123.8(8)
N1 Rh1 C21 C20 -35.4(15)
C22 Rh1 C21 C20 -114.7(7)
C23 Rh1 C21 C20 -78.0(5)
P1 Rh1 C21 C20 170.1(4)
C19 Rh1 C21 C20 -36.1(5)
I1 Rh1 C21 C20 76.9(5)
N1 Rh1 C21 C22 79.3(13)
C23 Rh1 C21 C22 36.7(4)
P1 Rh1 C21 C22 -75.2(4)
C20 Rh1 C21 C22 114.7(7)
C19 Rh1 C21 C22 78.6(5)
I1 Rh1 C21 C22 -168.4(4)
N1 Rh1 C21 C26 -158.4(10)
C22 Rh1 C21 C26 122.4(9)
C23 Rh1 C21 C26 159.0(8)
P1 Rh1 C21 C26 47.2(7)
C20 Rh1 C21 C26 -122.9(9)
C19 Rh1 C21 C26 -159.0(8)
I1 Rh1 C21 C26 -46.0(7)
C20 C21 C22 C23 6.1(8)
C26 C21 C22 C23 175.4(7)
Rh1 C21 C22 C23 -62.0(5)
C20 C21 C22 C27 -164.5(7)
C26 C21 C22 C27 4.8(12)
Rh1 C21 C22 C27 127.4(7)
C20 C21 C22 Rh1 68.1(5)
C26 C21 C22 Rh1 -122.6(8)
N1 Rh1 C22 C23 -42.5(6)
C21 Rh1 C22 C23 118.3(6)
P1 Rh1 C22 C23 -129.5(4)
C20 Rh1 C22 C23 79.7(5)
C19 Rh1 C22 C23 38.2(4)
I1 Rh1 C22 C23 134.9(4)
N1 Rh1 C22 C21 -160.8(4)
C23 Rh1 C22 C21 -118.3(6)
P1 Rh1 C22 C21 112.2(4)
C20 Rh1 C22 C21 -38.6(4)
C19 Rh1 C22 C21 -80.1(5)
I1 Rh1 C22 C21 16.6(5)
N1 Rh1 C22 C27 77.9(9)
C21 Rh1 C22 C27 -121.3(10)
C23 Rh1 C22 C27 120.4(11)
P1 Rh1 C22 C27 -9.1(9)
C20 Rh1 C22 C27 -159.9(10)
C19 Rh1 C22 C27 158.6(10)
I1 Rh1 C22 C27 -104.7(8)
C21 C22 C23 C19 -4.8(8)
C27 C22 C23 C19 166.0(7)
Rh1 C22 C23 C19 -65.0(5)
C21 C22 C23 C28 -172.8(7)
C27 C22 C23 C28 -2.0(12)
Rh1 C22 C23 C28 126.9(8)
C21 C22 C23 Rh1 60.2(5)
C27 C22 C23 Rh1 -128.9(7)
C20 C19 C23 C22 1.8(8)
C24 C19 C23 C22 -167.4(7)
Rh1 C19 C23 C22 62.8(5)
C20 C19 C23 C28 170.0(7)
C24 C19 C23 C28 0.7(13)
Rh1 C19 C23 C28 -129.0(8)
C20 C19 C23 Rh1 -61.0(5)
C24 C19 C23 Rh1 129.8(8)
N1 Rh1 C23 C22 151.6(4)
C21 Rh1 C23 C22 -37.6(4)
P1 Rh1 C23 C22 59.5(5)
C20 Rh1 C23 C22 -79.8(5)
C19 Rh1 C23 C22 -115.8(6)
I1 Rh1 C23 C22 -95.2(6)
N1 Rh1 C23 C19 -92.6(4)
C21 Rh1 C23 C19 78.2(5)
C22 Rh1 C23 C19 115.8(6)
P1 Rh1 C23 C19 175.3(4)
C20 Rh1 C23 C19 36.0(4)
I1 Rh1 C23 C19 20.6(7)
N1 Rh1 C23 C28 30.2(9)
C21 Rh1 C23 C28 -159.0(9)
C22 Rh1 C23 C28 -121.4(10)
P1 Rh1 C23 C28 -61.9(9)
C20 Rh1 C23 C28 158.8(9)
C19 Rh1 C23 C28 122.8(10)
I1 Rh1 C23 C28 143.5(7)
C21 Rh1 N1 C29 179.7(11)
C22 Rh1 N1 C29 -115.7(6)
C23 Rh1 N1 C29 -141.1(6)
P1 Rh1 N1 C29 -24.7(6)
C20 Rh1 N1 C29 151.7(6)
C19 Rh1 N1 C29 -179.7(6)
I1 Rh1 N1 C29 66.1(6)
C21 Rh1 N1 C31 6.3(15)
C22 Rh1 N1 C31 70.8(6)
C23 Rh1 N1 C31 45.5(6)
P1 Rh1 N1 C31 161.9(5)
C20 Rh1 N1 C31 -21.7(7)
C19 Rh1 N1 C31 6.9(6)
I1 Rh1 N1 C31 -107.3(5)
C31 N1 C29 O1 -9.8(8)
Rh1 N1 C29 O1 176.1(4)
C31 N1 C29 C2 168.8(7)
Rh1 N1 C29 C2 -5.3(11)
C30 O1 C29 N1 -5.3(9)
C30 O1 C29 C2 175.8(7)
C1 C2 C29 N1 19.3(11)
C3 C2 C29 N1 -159.5(7)
C1 C2 C29 O1 -162.1(6)
C3 C2 C29 O1 19.1(9)
C29 O1 C30 C31 17.7(9)
C29 N1 C31 C32 -100.0(7)
Rh1 N1 C31 C32 74.9(7)
C29 N1 C31 C30 19.7(8)
Rh1 N1 C31 C30 -165.4(5)
O1 C30 C31 C32 96.2(8)
O1 C30 C31 N1 -22.0(8)
